data_8104945
loop_
_publ_author_name
'Hosten, Eric C.'
'Betz, Richard'

_publ_section_title
;
 The crystal structure of 2-(2-methoxyphenyl)acetic acid, C9H10O3
;
_journal_issue 1
_journal_name_full 'Zeitschrift f\"ur Kristallographie - New Crystal Structures'
_journal_page_first 277
_journal_page_last 279
_journal_paper_doi 10.1515/ncrs-2020-0519
_journal_volume 236
_journal_year 2021
_chemical_formula_moiety 'C9 H10 O3'
_chemical_formula_sum 'C9 H10 O3'
_chemical_formula_weight 166.17
_chemical_name_common '2-(2-methoxyphenyl)acetic acid'
_chemical_name_systematic '2-(2-methoxyphenyl)acetic acid'
_space_group_crystal_system orthorhombic
_space_group_IT_number 61
_space_group_name_Hall '-P 2ac 2ab'
_space_group_name_H-M_alt 'P b c a'
_atom_sites_solution_hydrogens difmap
_atom_sites_solution_primary SHELXS
_atom_sites_solution_secondary difmap
_cell_angle_alpha 90
_cell_angle_beta 90
_cell_angle_gamma 90
_cell_formula_units_Z 16
_cell_length_a 14.2570(6)
_cell_length_b 7.9250(4)
_cell_length_c 29.8796(13)
_cell_measurement_reflns_used 6301
_cell_measurement_temperature 200(2)
_cell_measurement_theta_max 27.78
_cell_measurement_theta_min 2.73
_cell_volume 3376.0(3)
_computing_cell_refinement 'SAINT [1]'
_computing_data_collection 'APEX2 [1]'
_computing_data_reduction 'SAINT [1]'
_computing_molecular_graphics 'ORTEP3 [3], Mercury [4]'
_computing_publication_material 'SHELXL-97 [2], PLATON [5]'
_computing_structure_refinement 'SHELXL-97 [2]'
_computing_structure_solution 'SHELXS-97 [2]'
_diffrn_ambient_temperature 200(2)
_diffrn_measured_fraction_theta_full 1.000
_diffrn_measured_fraction_theta_max 1.000
_diffrn_measurement_device_type 'Bruker APEX-II CCD'
_diffrn_measurement_method '\f and \w scans'
_diffrn_radiation_monochromator graphite
_diffrn_radiation_type MoK\a
_diffrn_radiation_wavelength 0.71073
_diffrn_reflns_av_R_equivalents 0.0333
_diffrn_reflns_av_sigmaI/netI 0.0254
_diffrn_reflns_Laue_measured_fraction_full 1.000
_diffrn_reflns_Laue_measured_fraction_max 1.000
_diffrn_reflns_limit_h_max 16
_diffrn_reflns_limit_h_min -19
_diffrn_reflns_limit_k_max 10
_diffrn_reflns_limit_k_min -10
_diffrn_reflns_limit_l_max 37
_diffrn_reflns_limit_l_min -39
_diffrn_reflns_number 30439
_diffrn_reflns_point_group_measured_fraction_full 1.000
_diffrn_reflns_point_group_measured_fraction_max 1.000
_diffrn_reflns_theta_full 25.242
_diffrn_reflns_theta_max 28.394
_diffrn_reflns_theta_min 1.974
_exptl_absorpt_coefficient_mu 0.098
_exptl_absorpt_correction_T_max 1.0000
_exptl_absorpt_correction_T_min 0.8797
_exptl_absorpt_correction_type numerical
_exptl_absorpt_process_details
;                                                              
SADABS [6]                                         
;
_exptl_crystal_colour colourless
_exptl_crystal_density_diffrn 1.308
_exptl_crystal_description block
_exptl_crystal_F_000 1408
_exptl_crystal_size_max 0.314
_exptl_crystal_size_mid 0.229
_exptl_crystal_size_min 0.20
_refine_diff_density_max 0.219
_refine_diff_density_min -0.162
_refine_diff_density_rms 0.035
_refine_ls_extinction_coef .
_refine_ls_extinction_method none
_refine_ls_goodness_of_fit_ref 1.031
_refine_ls_hydrogen_treatment refxyz
_refine_ls_matrix_type full
_refine_ls_number_parameters 221
_refine_ls_number_reflns 4241
_refine_ls_number_restraints 0
_refine_ls_restrained_S_all 1.031
_refine_ls_R_factor_all 0.0658
_refine_ls_R_factor_gt 0.0404
_refine_ls_shift/su_max 0.000
_refine_ls_shift/su_mean 0.000
_refine_ls_structure_factor_coef Fsqd
_refine_ls_weighting_details 'w=1/[\s^2^(Fo^2^)+(0.0455P)^2^+0.6982P] where P=(Fo^2^+2Fc^2^)/3'
_refine_ls_weighting_scheme calc
_refine_ls_wR_factor_gt 0.0941
_refine_ls_wR_factor_ref 0.1050
_reflns_Friedel_coverage 0.000
_reflns_Friedel_fraction_full .
_reflns_Friedel_fraction_max .
_reflns_number_gt 3000
_reflns_number_total 4241
_reflns_threshold_expression 'I > 2\s(I)'
_cod_data_source_file suppl_j_ncrs-2020-0519_suppl.cif
_cod_data_source_block g
_cod_database_code 8104945
_shelx_space_group_comment
;
The symmetry employed for this shelxl refinement is uniquely defined
by the following loop, which should always be used as a source of
symmetry information in preference to the above space-group names.
They are only intended as comments.
;
_iucr_geom_bonds_special_details
;                                                              
<i>C<i>~g~(1) is the centroid of carbon atoms C11--C16.           
;

loop_
_space_group_symop_operation_xyz
'x, y, z'
'-x+1/2, -y, z+1/2'
'x+1/2, -y+1/2, -z'
'-x, y+1/2, -z+1/2'
'-x, -y, -z'
'x-1/2, y, -z-1/2'
'-x-1/2, y-1/2, z'
'x, -y-1/2, z-1/2'

loop_
_atom_site_label
_atom_site_type_symbol
_atom_site_fract_x
_atom_site_fract_y
_atom_site_fract_z
_atom_site_U_iso_or_equiv
_atom_site_adp_type
_atom_site_occupancy
_atom_site_site_symmetry_order
_atom_site_calc_flag
_atom_site_refinement_flags_posn
_atom_site_refinement_flags_adp
_atom_site_refinement_flags_occupancy
_atom_site_disorder_assembly
_atom_site_disorder_group
O1 O 0.63057(7) 0.46864(13) 0.06617(3) 0.0409(3) Uani 1 1 d . . . . .
O11 O 0.42514(7) 0.19190(14) 0.11188(3) 0.0426(3) Uani 1 1 d . . . . .
H11 H 0.435893 0.125708 0.133234 0.064 Uiso 1 1 calc R U . . .
O12 O 0.55778(6) 0.08032(12) 0.08559(3) 0.0358(2) Uani 1 1 d . . . . .
C1 C 0.49170(9) 0.17780(17) 0.08196(4) 0.0292(3) Uani 1 1 d . . . . .
C2 C 0.47619(9) 0.28975(19) 0.04214(4) 0.0367(3) Uani 1 1 d . . . . .
H2A H 0.458757 0.403611 0.052942 0.044 Uiso 1 1 calc R U . . .
H2B H 0.422414 0.245191 0.024832 0.044 Uiso 1 1 calc R U . . .
C3 C 0.69844(13) 0.5903(2) 0.07896(5) 0.0601(5) Uani 1 1 d . . . . .
H3A H 0.759999 0.536042 0.081433 0.090 Uiso 1 1 calc R U . . .
H3B H 0.681022 0.639064 0.107927 0.090 Uiso 1 1 calc R U . . .
H3C H 0.701193 0.679729 0.056355 0.090 Uiso 1 1 calc R U . . .
C11 C 0.55892(9) 0.30634(17) 0.01122(4) 0.0313(3) Uani 1 1 d . . . . .
C12 C 0.63624(9) 0.40156(16) 0.02421(4) 0.0298(3) Uani 1 1 d . . . . .
C13 C 0.71167(10) 0.42547(19) -0.00458(4) 0.0384(3) Uani 1 1 d . . . . .
H13 H 0.764151 0.491003 0.004454 0.046 Uiso 1 1 calc R U . . .
C14 C 0.70907(11) 0.3521(2) -0.04669(5) 0.0478(4) Uani 1 1 d . . . . .
H14 H 0.760427 0.367257 -0.066546 0.057 Uiso 1 1 calc R U . . .
C15 C 0.63350(13) 0.2582(2) -0.06005(5) 0.0515(4) Uani 1 1 d . . . . .
H15 H 0.632432 0.208868 -0.089015 0.062 Uiso 1 1 calc R U . . .
C16 C 0.55862(11) 0.23548(19) -0.03116(5) 0.0434(4) Uani 1 1 d . . . . .
H16 H 0.506269 0.170296 -0.040539 0.052 Uiso 1 1 calc R U . . .
O2 O 0.12721(6) 0.09427(12) 0.18899(3) 0.0358(2) Uani 1 1 d . . . . .
O21 O -0.07229(7) 0.36398(14) 0.15318(3) 0.0444(3) Uani 1 1 d . . . . .
H21 H -0.064325 0.434446 0.132528 0.067 Uiso 1 1 calc R U . . .
O22 O 0.05992(6) 0.47939(13) 0.17880(3) 0.0382(2) Uani 1 1 d . . . . .
C4 C -0.00572(9) 0.38077(16) 0.18290(4) 0.0303(3) Uani 1 1 d . . . . .
C5 C -0.01891(9) 0.27114(18) 0.22333(4) 0.0344(3) Uani 1 1 d . . . . .
H5A H -0.043394 0.160233 0.213526 0.041 Uiso 1 1 calc R U . . .
H5B H -0.066847 0.323349 0.242898 0.041 Uiso 1 1 calc R U . . .
C6 C 0.19879(11) -0.0029(2) 0.16834(5) 0.0451(4) Uani 1 1 d . . . . .
H6A H 0.255640 0.065715 0.165358 0.068 Uiso 1 1 calc R U . . .
H6B H 0.177779 -0.039210 0.138638 0.068 Uiso 1 1 calc R U . . .
H6C H 0.212361 -0.102198 0.186776 0.068 Uiso 1 1 calc R U . . .
C21 C 0.06892(9) 0.24303(16) 0.25028(4) 0.0302(3) Uani 1 1 d . . . . .
C22 C 0.14271(9) 0.15154(16) 0.23166(4) 0.0280(3) Uani 1 1 d . . . . .
C23 C 0.22415(9) 0.12026(18) 0.25587(4) 0.0338(3) Uani 1 1 d . . . . .
H23 H 0.274312 0.058185 0.242951 0.041 Uiso 1 1 calc R U . . .
C24 C 0.23075(10) 0.1813(2) 0.29917(4) 0.0407(3) Uani 1 1 d . . . . .
H24 H 0.286120 0.160579 0.315982 0.049 Uiso 1 1 calc R U . . .
C25 C 0.15893(11) 0.27107(19) 0.31826(4) 0.0422(4) Uani 1 1 d . . . . .
H25 H 0.164426 0.311843 0.348045 0.051 Uiso 1 1 calc R U . . .
C26 C 0.07805(10) 0.30186(17) 0.29366(4) 0.0367(3) Uani 1 1 d . . . . .
H26 H 0.028271 0.364232 0.306810 0.044 Uiso 1 1 calc R U . . .

loop_
_atom_site_aniso_label
_atom_site_aniso_U_11
_atom_site_aniso_U_22
_atom_site_aniso_U_33
_atom_site_aniso_U_23
_atom_site_aniso_U_13
_atom_site_aniso_U_12
O1 0.0433(6) 0.0500(6) 0.0295(5) -0.0006(4) -0.0003(4) -0.0110(5)
O11 0.0376(6) 0.0495(6) 0.0407(5) 0.0143(5) 0.0072(4) 0.0123(5)
O12 0.0298(5) 0.0383(6) 0.0394(5) 0.0093(4) 0.0017(4) 0.0044(4)
C1 0.0250(6) 0.0282(6) 0.0344(6) 0.0025(5) -0.0030(5) -0.0047(5)
C2 0.0277(7) 0.0408(8) 0.0418(7) 0.0124(6) -0.0037(5) -0.0009(6)
C3 0.0660(12) 0.0670(12) 0.0472(9) -0.0066(8) -0.0088(8) -0.0247(10)
C11 0.0309(7) 0.0289(7) 0.0343(7) 0.0084(5) -0.0036(5) 0.0011(6)
C12 0.0304(7) 0.0310(7) 0.0280(6) 0.0073(5) -0.0019(5) 0.0020(6)
C13 0.0299(7) 0.0449(8) 0.0403(7) 0.0146(6) 0.0015(5) 0.0017(6)
C14 0.0460(9) 0.0596(10) 0.0378(8) 0.0122(7) 0.0114(6) 0.0177(8)
C15 0.0700(12) 0.0503(10) 0.0342(8) -0.0053(6) 0.0014(7) 0.0172(9)
C16 0.0533(9) 0.0362(8) 0.0405(8) -0.0001(6) -0.0114(7) -0.0004(7)
O2 0.0314(5) 0.0421(6) 0.0338(5) -0.0048(4) -0.0041(4) 0.0044(4)
O21 0.0382(6) 0.0464(6) 0.0487(6) 0.0151(5) -0.0096(4) -0.0107(5)
O22 0.0290(5) 0.0393(6) 0.0463(5) 0.0135(4) -0.0024(4) -0.0046(4)
C4 0.0239(6) 0.0272(6) 0.0399(7) 0.0037(5) 0.0027(5) 0.0038(5)
C5 0.0260(7) 0.0324(7) 0.0447(8) 0.0096(6) 0.0057(5) 0.0030(6)
C6 0.0450(9) 0.0476(9) 0.0427(8) -0.0094(6) 0.0024(6) 0.0088(7)
C21 0.0297(7) 0.0252(6) 0.0357(7) 0.0091(5) 0.0044(5) -0.0010(5)
C22 0.0295(7) 0.0252(6) 0.0292(6) 0.0044(5) -0.0011(5) -0.0023(5)
C23 0.0290(7) 0.0351(7) 0.0371(7) 0.0063(5) -0.0021(5) -0.0001(6)
C24 0.0398(8) 0.0464(9) 0.0360(7) 0.0093(6) -0.0086(6) -0.0090(7)
C25 0.0576(10) 0.0390(8) 0.0301(7) 0.0027(6) 0.0009(6) -0.0121(8)
C26 0.0458(8) 0.0276(7) 0.0366(7) 0.0042(5) 0.0121(6) -0.0012(6)

loop_
_atom_type_symbol
_atom_type_description
_atom_type_scat_dispersion_real
_atom_type_scat_dispersion_imag
_atom_type_scat_source
C C 0.0033 0.0016 'International Tables Vol C Tables 4.2.6.8 and 6.1.1.4'
H H 0.0000 0.0000 'International Tables Vol C Tables 4.2.6.8 and 6.1.1.4'
O O 0.0106 0.0060 'International Tables Vol C Tables 4.2.6.8 and 6.1.1.4'

loop_
_geom_angle_atom_site_label_1
_geom_angle_atom_site_label_2
_geom_angle_atom_site_label_3
_geom_angle
_geom_angle_site_symmetry_1
_geom_angle_site_symmetry_3
C12 O1 C3 118.17(11) . .
C1 O11 H11 109.5 . .
O12 C1 O11 123.49(11) . .
O12 C1 C2 123.88(12) . .
O11 C1 C2 112.61(11) . .
C1 C2 C11 115.04(11) . .
C1 C2 H2A 108.5 . .
C11 C2 H2A 108.5 . .
C1 C2 H2B 108.5 . .
C11 C2 H2B 108.5 . .
H2A C2 H2B 107.5 . .
O1 C3 H3A 109.5 . .
O1 C3 H3B 109.5 . .
H3A C3 H3B 109.5 . .
O1 C3 H3C 109.5 . .
H3A C3 H3C 109.5 . .
H3B C3 H3C 109.5 . .
C16 C11 C12 118.52(12) . .
C16 C11 C2 121.59(12) . .
C12 C11 C2 119.82(12) . .
O1 C12 C13 124.16(12) . .
O1 C12 C11 114.89(11) . .
C13 C12 C11 120.95(12) . .
C14 C13 C12 118.93(14) . .
C14 C13 H13 120.5 . .
C12 C13 H13 120.5 . .
C15 C14 C13 120.90(14) . .
C15 C14 H14 119.6 . .
C13 C14 H14 119.6 . .
C14 C15 C16 119.73(14) . .
C14 C15 H15 120.1 . .
C16 C15 H15 120.1 . .
C15 C16 C11 120.98(14) . .
C15 C16 H16 119.5 . .
C11 C16 H16 119.5 . .
C22 O2 C6 117.89(10) . .
C4 O21 H21 109.5 . .
O22 C4 O21 123.49(12) . .
O22 C4 C5 123.08(12) . .
O21 C4 C5 113.41(11) . .
C4 C5 C21 114.34(10) . .
C4 C5 H5A 108.7 . .
C21 C5 H5A 108.7 . .
C4 C5 H5B 108.7 . .
C21 C5 H5B 108.7 . .
H5A C5 H5B 107.6 . .
O2 C6 H6A 109.5 . .
O2 C6 H6B 109.5 . .
H6A C6 H6B 109.5 . .
O2 C6 H6C 109.5 . .
H6A C6 H6C 109.5 . .
H6B C6 H6C 109.5 . .
C26 C21 C22 118.57(12) . .
C26 C21 C5 121.97(12) . .
C22 C21 C5 119.44(11) . .
O2 C22 C23 124.01(11) . .
O2 C22 C21 114.95(11) . .
C23 C22 C21 121.03(12) . .
C24 C23 C22 118.73(13) . .
C24 C23 H23 120.6 . .
C22 C23 H23 120.6 . .
C25 C24 C23 121.29(13) . .
C25 C24 H24 119.4 . .
C23 C24 H24 119.4 . .
C24 C25 C26 119.40(13) . .
C24 C25 H25 120.3 . .
C26 C25 H25 120.3 . .
C21 C26 C25 120.98(13) . .
C21 C26 H26 119.5 . .
C25 C26 H26 119.5 . .

loop_
_geom_bond_atom_site_label_1
_geom_bond_atom_site_label_2
_geom_bond_distance
_geom_bond_site_symmetry_2
O1 C12 1.3642(15) .
O1 C3 1.4182(19) .
O11 C1 1.3086(15) .
O11 H11 0.8400 .
O12 C1 1.2231(15) .
C1 C2 1.5005(17) .
C2 C11 1.5041(18) .
C2 H2A 0.9900 .
C2 H2B 0.9900 .
C3 H3A 0.9800 .
C3 H3B 0.9800 .
C3 H3C 0.9800 .
C11 C16 1.3851(19) .
C11 C12 1.3912(18) .
C12 C13 1.3900(18) .
C13 C14 1.387(2) .
C13 H13 0.9500 .
C14 C15 1.369(2) .
C14 H14 0.9500 .
C15 C16 1.385(2) .
C15 H15 0.9500 .
C16 H16 0.9500 .
O2 C22 1.3712(14) .
O2 C6 1.4193(17) .
O21 C4 1.3065(15) .
O21 H21 0.8400 .
O22 C4 1.2254(16) .
C4 C5 1.5000(17) .
C5 C21 1.5054(17) .
C5 H5A 0.9900 .
C5 H5B 0.9900 .
C6 H6A 0.9800 .
C6 H6B 0.9800 .
C6 H6C 0.9800 .
C21 C26 1.3836(19) .
C21 C22 1.3935(18) .
C22 C23 1.3903(17) .
C23 C24 1.3844(19) .
C23 H23 0.9500 .
C24 C25 1.371(2) .
C24 H24 0.9500 .
C25 C26 1.389(2) .
C25 H25 0.9500 .
C26 H26 0.9500 .

loop_
_geom_hbond_atom_site_label_D
_geom_hbond_atom_site_label_H
_geom_hbond_atom_site_label_A
_geom_hbond_distance_DH
_geom_hbond_distance_HA
_geom_hbond_distance_DA
_geom_hbond_angle_DHA
_geom_hbond_site_symmetry_A
O11 H11 O22 0.84 1.79 2.6227(13) 171.3 7_655
O21 H21 O12 0.84 1.82 2.6572(13) 174.5 7_665
C16 H16 O12 0.95 2.57 3.4151(18) 148.7 5_655
C2 H2A <i>C<i>~g~(1) 0.99 2.71 3.4804(16) 135 5_665

loop_
_geom_torsion_atom_site_label_1
_geom_torsion_atom_site_label_2
_geom_torsion_atom_site_label_3
_geom_torsion_atom_site_label_4
_geom_torsion
_geom_torsion_site_symmetry_1
_geom_torsion_site_symmetry_2
_geom_torsion_site_symmetry_3
_geom_torsion_site_symmetry_4
O12 C1 C2 C11 -13.9(2) . . . .
O11 C1 C2 C11 168.05(12) . . . .
C1 C2 C11 C16 109.99(15) . . . .
C1 C2 C11 C12 -73.15(17) . . . .
C3 O1 C12 C13 9.9(2) . . . .
C3 O1 C12 C11 -169.31(13) . . . .
C16 C11 C12 O1 179.22(12) . . . .
C2 C11 C12 O1 2.26(17) . . . .
C16 C11 C12 C13 0.03(19) . . . .
C2 C11 C12 C13 -176.93(12) . . . .
O1 C12 C13 C14 -179.36(13) . . . .
C11 C12 C13 C14 -0.2(2) . . . .
C12 C13 C14 C15 0.3(2) . . . .
C13 C14 C15 C16 -0.2(2) . . . .
C14 C15 C16 C11 0.0(2) . . . .
C12 C11 C16 C15 0.1(2) . . . .
C2 C11 C16 C15 177.02(13) . . . .
O22 C4 C5 C21 -21.07(19) . . . .
O21 C4 C5 C21 160.68(12) . . . .
C4 C5 C21 C26 115.22(14) . . . .
C4 C5 C21 C22 -66.42(16) . . . .
C6 O2 C22 C23 0.00(18) . . . .
C6 O2 C22 C21 -178.73(12) . . . .
C26 C21 C22 O2 178.46(11) . . . .
C5 C21 C22 O2 0.05(17) . . . .
C26 C21 C22 C23 -0.31(19) . . . .
C5 C21 C22 C23 -178.73(11) . . . .
O2 C22 C23 C24 -178.41(12) . . . .
C21 C22 C23 C24 0.25(19) . . . .
C22 C23 C24 C25 0.0(2) . . . .
C23 C24 C25 C26 -0.2(2) . . . .
C22 C21 C26 C25 0.12(19) . . . .
C5 C21 C26 C25 178.49(12) . . . .
C24 C25 C26 C21 0.1(2) . . . .
